data_2201481
loop_
_publ_author_name
'Essassi, E. M.'
'Tene Ghomsi, J. N.'
'Ahabchane, N. H.'
'Pierrot, M.'

_publ_section_title <i>N</i>-\'Ethyl-<i>N</i>-[2-(3-ph\'enylisoxazol-5-ylm\'ethylamino)ph\'enyl]benzylac\'etamide
_journal_issue 11
_journal_name_full 'Acta Crystallographica Section E'
_journal_page_first o1304
_journal_page_last o1305
_journal_paper_doi 10.1107/S1600536802019426
_journal_volume 58
_journal_year 2002
_chemical_formula_iupac 'C27 H27 N3 O2'
_chemical_formula_moiety 'C27 H27 N3 O2'
_chemical_formula_sum 'C27 H27 N3 O2'
_chemical_formula_weight 425.52
_chemical_name_systematic N-\'Ethyl-N-[2-(3-ph\'enylisoxazol-5-ylm\'ethylamino)ph\'enyl]benzylac\'etamide
_space_group_IT_number 2
_symmetry_cell_setting triclinic
_symmetry_space_group_name_Hall '-P 1'
_symmetry_space_group_name_H-M 'P -1'
_atom_sites_solution_hydrogens geom
_atom_sites_solution_primary direct
_atom_sites_solution_secondary difmap
_cell_angle_alpha 91.560(10)
_cell_angle_beta 109.220(10)
_cell_angle_gamma 109.370(10)
_cell_formula_units_Z 2
_cell_length_a 9.8250(10)
_cell_length_b 10.9990(10)
_cell_length_c 12.0950(10)
_cell_measurement_reflns_used 7208
_cell_measurement_temperature 293(2)
_cell_measurement_theta_max 25.3
_cell_measurement_theta_min 2.88
_cell_volume 1150.6(2)
_computing_cell_refinement DENZO--SMN
_computing_data_collection 'KappaCCD Reference Manual (Nonius, 1998)'
_computing_data_reduction 'DENZO--SMN (Otwinowski & Minor, 1997) and maXus (Mackay et al., 1999)'
_computing_molecular_graphics 'ORTEP-3 for Windows (Farrugia, 1997)'
_computing_publication_material SHELXL97
_computing_structure_refinement 'SHELXL97 (Sheldrick, 1997)'
_computing_structure_solution 'SIR92 (Altomare et al., 1994)'
_diffrn_ambient_temperature 293(2)
_diffrn_measured_fraction_theta_full 0.96
_diffrn_measured_fraction_theta_max 0.96
_diffrn_measurement_device 'Nonius KappaCCD'
_diffrn_measurement_device_type 'Nonius KappaCCD'
_diffrn_measurement_method \f
_diffrn_radiation_monochromator graphite
_diffrn_radiation_source 'fine-focus sealed tube'
_diffrn_radiation_type MoK\a
_diffrn_radiation_wavelength 0.71073
_diffrn_reflns_av_R_equivalents 0.037
_diffrn_reflns_av_sigmaI/netI 0.0485
_diffrn_reflns_limit_h_max 11
_diffrn_reflns_limit_h_min 0
_diffrn_reflns_limit_k_max 13
_diffrn_reflns_limit_k_min -13
_diffrn_reflns_limit_l_max 14
_diffrn_reflns_limit_l_min -14
_diffrn_reflns_number 7208
_diffrn_reflns_theta_full 25.3
_diffrn_reflns_theta_max 25.3
_diffrn_reflns_theta_min 2.88
_diffrn_standards_decay_% 0
_diffrn_standards_interval_count 0
_diffrn_standards_interval_time 0
_diffrn_standards_number 0
_exptl_absorpt_coefficient_mu 0.079
_exptl_absorpt_correction_type none
_exptl_crystal_colour colourless
_exptl_crystal_density_diffrn 1.231
_exptl_crystal_density_method 'not measured'
_exptl_crystal_description cube
_exptl_crystal_F_000 452
_exptl_crystal_size_max 0.40
_exptl_crystal_size_mid 0.35
_exptl_crystal_size_min 0.35
_refine_diff_density_max 0.453
_refine_diff_density_min -0.261
_refine_ls_extinction_method none
_refine_ls_goodness_of_fit_ref 1.074
_refine_ls_hydrogen_treatment constr
_refine_ls_matrix_type full
_refine_ls_number_parameters 289
_refine_ls_number_reflns 4048
_refine_ls_number_restraints 0
_refine_ls_restrained_S_all 1.074
_refine_ls_R_factor_all 0.0913
_refine_ls_R_factor_gt 0.0717
_refine_ls_shift/su_max <0.001
_refine_ls_shift/su_mean 0.000
_refine_ls_structure_factor_coef Fsqd
_refine_ls_weighting_details 'calc w = 1/[\s^2^(Fo^2^)+(0.0673P)^2^+0.3922P] where P = (Fo^2^+2Fc^2^)/3'
_refine_ls_weighting_scheme calc
_refine_ls_wR_factor_gt 0.1679
_refine_ls_wR_factor_ref 0.1847
_reflns_number_gt 3234
_reflns_number_total 4048
_reflns_threshold_expression I>2\s(I)
_cod_data_source_file dn6040.cif
_cod_data_source_block I
_cod_database_code 2201481

loop_
_symmetry_equiv_pos_as_xyz
'x, y, z'
'-x, -y, -z'

loop_
_atom_site_label
_atom_site_fract_x
_atom_site_fract_y
_atom_site_fract_z
_atom_site_U_iso_or_equiv
_atom_site_adp_type
_atom_site_calc_flag
_atom_site_refinement_flags
_atom_site_occupancy
_atom_site_disorder_assembly
_atom_site_disorder_group
_atom_site_type_symbol
O11 -0.55000(18) 0.00136(16) -0.16947(15) 0.0762(5) Uani d . 1 . . O
O23 0.14554(17) 0.22760(16) 0.40361(15) 0.0735(5) Uani d . 1 . . O
N7 -0.29506(18) 0.08889(16) -0.06184(14) 0.0518(4) Uani d . 1 . . N
N20 -0.17828(19) 0.21900(17) 0.16974(14) 0.0546(4) Uani d . 1 . . N
H20 -0.2728 0.1385 0.1385 0.065 Uiso d R 1 . . H
N24 0.2166(2) 0.1347(2) 0.43665(19) 0.0737(6) Uani d . 1 . . N
C1 -0.1526(2) 0.19972(19) -0.02051(18) 0.0508(5) Uani d . 1 . . C
C2 -0.0749(3) 0.2447(2) -0.0964(2) 0.0690(6) Uani d . 1 . . C
H2 -0.1211 0.2053 -0.1782 0.083 Uiso d R 1 . . H
C3 0.0645(3) 0.3464(3) -0.0566(3) 0.0816(8) Uani d . 1 . . C
H3 0.1184 0.3778 -0.1094 0.098 Uiso d R 1 . . H
C4 0.1283(3) 0.4002(3) 0.0591(3) 0.0768(7) Uani d . 1 . . C
H4 0.2274 0.4693 0.0884 0.092 Uiso d R 1 . . H
C5 0.0528(2) 0.3578(2) 0.1368(2) 0.0640(6) Uani d . 1 . . C
H5 0.1014 0.3975 0.2184 0.077 Uiso d R 1 . . H
C6 -0.0920(2) 0.25758(19) 0.09785(17) 0.0487(5) Uani d . 1 . . C
C8 -0.2822(3) -0.0389(2) -0.0441(2) 0.0681(6) Uani d . 1 . . C
H8A -0.2163 -0.0338 0.0360 0.082 Uiso d R 1 . . H
H8B -0.3834 -0.1017 -0.0580 0.082 Uiso d R 1 . . H
C9 -0.2177(4) -0.0854(3) -0.1262(3) 0.1003(10) Uani d . 1 . . C
H9A -0.2125 -0.1692 -0.1108 0.120 Uiso d R 1 . . H
H9B -0.1158 -0.0243 -0.1129 0.120 Uiso d R 1 . . H
H9C -0.2828 -0.0922 -0.2069 0.120 Uiso d R 1 . . H
C10 -0.4311(2) 0.0987(2) -0.12721(18) 0.0565(5) Uani d . 1 . . C
C12 -0.4284(3) 0.2332(2) -0.1447(2) 0.0746(7) Uani d . 1 . . C
H12A -0.3518 0.2707 -0.1792 0.089 Uiso d R 1 . . H
H12B -0.3977 0.2815 -0.0678 0.089 Uiso d R 1 . . H
C13 -0.5747(3) 0.2415(3) -0.2222(3) 0.0982(10) Uani d . 1 . . C
H13A -0.6077 0.1903 -0.2981 0.118 Uiso d R 1 . . H
H13B -0.6506 0.2071 -0.1862 0.118 Uiso d R 1 . . H
C14 -0.5665(3) 0.3777(3) -0.2396(2) 0.0715(7) Uani d . 1 . . C
C15 -0.6035(3) 0.4479(4) -0.1687(3) 0.0943(9) Uani d . 1 . . C
H15 -0.6288 0.4098 -0.1042 0.113 Uiso d R 1 . . H
C16 -0.6013(4) 0.5707(4) -0.1836(3) 0.1076(11) Uani d . 1 . . C
H16 -0.6375 0.6107 -0.1332 0.129 Uiso d R 1 . . H
C17 -0.5572(4) 0.6297(3) -0.2670(3) 0.0941(9) Uani d . 1 . . C
H17 -0.5572 0.7166 -0.2736 0.113 Uiso d R 1 . . H
C18 -0.5134(4) 0.5650(4) -0.3387(3) 0.1083(11) Uani d . 1 . . C
H18 -0.4765 0.6083 -0.3967 0.130 Uiso d R 1 . . H
C19 -0.5196(4) 0.4392(4) -0.3260(3) 0.1013(11) Uani d . 1 . . C
H19 -0.4923 0.3920 -0.3779 0.122 Uiso d R 1 . . H
C21 -0.1054(3) 0.2411(2) 0.29777(19) 0.0635(6) Uani d . 1 . . C
H21A -0.1848 0.2194 0.3314 0.076 Uiso d R 1 . . H
H21B -0.0437 0.3322 0.3212 0.076 Uiso d R 1 . . H
C22 -0.0054(2) 0.1636(2) 0.34253(17) 0.0551(5) Uani d . 1 . . C
C25 0.1070(2) 0.0214(2) 0.39363(16) 0.0557(5) Uani d . 1 . . C
C26 -0.0356(2) 0.0358(2) 0.33372(19) 0.0622(6) Uani d . 1 . . C
H26 -0.1391 -0.0241 0.2921 0.075 Uiso d R 1 . . H
C27 0.1382(2) -0.0998(2) 0.40833(18) 0.0600(6) Uani d . 1 . . C
C28 0.2871(3) -0.1006(3) 0.4452(3) 0.0876(8) Uani d . 1 . . C
H28 0.3717 -0.0187 0.4643 0.105 Uiso d R 1 . . H
C29 0.3139(4) -0.2151(4) 0.4571(3) 0.1009(10) Uani d . 1 . . C
H29 0.4185 -0.2125 0.4819 0.121 Uiso d R 1 . . H
C30 0.1952(4) -0.3314(3) 0.4316(3) 0.0899(8) Uani d . 1 . . C
H30 0.2158 -0.4108 0.4392 0.108 Uiso d R 1 . . H
C31 0.0467(3) -0.3330(3) 0.3948(2) 0.0797(7) Uani d . 1 . . C
H31 -0.0400 -0.4133 0.3771 0.096 Uiso d R 1 . . H
C32 0.0183(3) -0.2189(2) 0.38347(19) 0.0658(6) Uani d . 1 . . C
H32 -0.0863 -0.2219 0.3582 0.079 Uiso d R 1 . . H

loop_
_atom_site_aniso_label
_atom_site_aniso_U_11
_atom_site_aniso_U_22
_atom_site_aniso_U_33
_atom_site_aniso_U_12
_atom_site_aniso_U_13
_atom_site_aniso_U_23
O11 0.0567(9) 0.0624(11) 0.0797(11) -0.0016(7) 0.0113(8) 0.0001(8)
O23 0.0548(9) 0.0652(11) 0.0788(11) 0.0124(7) 0.0070(7) 0.0004(8)
N7 0.0517(9) 0.0423(10) 0.0557(9) 0.0105(7) 0.0189(7) 0.0050(7)
N20 0.0497(9) 0.0562(11) 0.0533(10) 0.0163(7) 0.0163(7) 0.0020(7)
N24 0.0527(10) 0.0706(14) 0.0797(13) 0.0174(9) 0.0066(9) 0.0052(10)
C1 0.0458(10) 0.0457(11) 0.0579(11) 0.0132(8) 0.0184(8) 0.0083(8)
C2 0.0614(13) 0.0770(16) 0.0647(14) 0.0129(11) 0.0296(11) 0.0141(11)
C3 0.0639(14) 0.0862(19) 0.0889(19) 0.0093(13) 0.0374(13) 0.0240(14)
C4 0.0499(12) 0.0623(15) 0.104(2) 0.0042(10) 0.0252(13) 0.0186(13)
C5 0.0509(11) 0.0519(13) 0.0737(14) 0.0116(9) 0.0108(10) 0.0015(10)
C6 0.0454(10) 0.0420(11) 0.0588(11) 0.0183(8) 0.0161(8) 0.0082(8)
C8 0.0737(14) 0.0501(14) 0.0759(15) 0.0179(10) 0.0256(12) 0.0074(10)
C9 0.109(2) 0.072(2) 0.132(3) 0.0370(16) 0.056(2) -0.0037(17)
C10 0.0516(11) 0.0531(13) 0.0524(11) 0.0086(9) 0.0141(9) 0.0022(8)
C12 0.0616(13) 0.0585(15) 0.0802(16) 0.0169(11) 0.0015(11) 0.0048(11)
C13 0.0744(17) 0.080(2) 0.101(2) 0.0206(14) -0.0090(15) 0.0065(15)
C14 0.0545(12) 0.0689(16) 0.0686(15) 0.0227(11) -0.0057(10) 0.0023(11)
C15 0.0780(18) 0.114(3) 0.109(2) 0.0443(17) 0.0444(16) 0.0297(18)
C16 0.110(3) 0.126(3) 0.110(3) 0.072(2) 0.041(2) 0.009(2)
C17 0.090(2) 0.079(2) 0.105(2) 0.0439(16) 0.0105(17) 0.0110(17)
C18 0.131(3) 0.131(3) 0.094(2) 0.076(2) 0.047(2) 0.054(2)
C19 0.144(3) 0.124(3) 0.0641(16) 0.091(2) 0.0293(17) 0.0188(16)
C21 0.0663(13) 0.0676(15) 0.0559(12) 0.0257(11) 0.0204(10) -0.0031(10)
C22 0.0501(11) 0.0647(14) 0.0441(10) 0.0158(9) 0.0147(8) -0.0025(8)
C25 0.0489(11) 0.0665(14) 0.0435(10) 0.0150(9) 0.0127(8) 0.0024(9)
C26 0.0467(11) 0.0652(15) 0.0614(13) 0.0141(9) 0.0095(9) -0.0007(10)
C27 0.0554(12) 0.0721(15) 0.0459(11) 0.0222(10) 0.0111(9) 0.0035(9)
C28 0.0550(14) 0.083(2) 0.110(2) 0.0244(13) 0.0111(13) 0.0091(15)
C29 0.0770(19) 0.101(3) 0.120(3) 0.0481(18) 0.0144(17) 0.0106(18)
C30 0.103(2) 0.083(2) 0.0801(18) 0.0465(17) 0.0148(15) 0.0063(14)
C31 0.0844(18) 0.0739(18) 0.0670(15) 0.0241(13) 0.0152(13) 0.0044(12)
C32 0.0633(13) 0.0705(16) 0.0566(12) 0.0230(11) 0.0145(10) 0.0043(10)

loop_
_atom_type_symbol
_atom_type_description
_atom_type_scat_dispersion_real
_atom_type_scat_dispersion_imag
_atom_type_scat_source
C C 0.0033 0.0016 'International Tables Vol C Tables 4.2.6.8 and 6.1.1.4'
H H 0.0000 0.0000 'International Tables Vol C Tables 4.2.6.8 and 6.1.1.4'
N N 0.0061 0.0033 'International Tables Vol C Tables 4.2.6.8 and 6.1.1.4'
O O 0.0106 0.0060 'International Tables Vol C Tables 4.2.6.8 and 6.1.1.4'

loop_
_geom_angle_atom_site_label_1
_geom_angle_atom_site_label_2
_geom_angle_atom_site_label_3
_geom_angle
C22 O23 N24 108.41(17)
C10 N7 C1 122.17(18)
C10 N7 C8 120.97(18)
C1 N7 C8 116.30(17)
C6 N20 C21 121.31(17)
C6 N20 H20 117.2
C21 N20 H20 113.6
C25 N24 O23 105.71(17)
C2 C1 C6 120.81(19)
C2 C1 N7 120.09(18)
C6 C1 N7 119.06(17)
C3 C2 C1 120.6(2)
C3 C2 H2 120.3
C1 C2 H2 119.1
C4 C3 C2 119.4(2)
C4 C3 H3 119.9
C2 C3 H3 120.6
C3 C4 C5 121.2(2)
C3 C4 H4 120.1
C5 C4 H4 118.7
C4 C5 C6 120.7(2)
C4 C5 H5 119.2
C6 C5 H5 120.1
N20 C6 C1 119.86(17)
N20 C6 C5 122.87(19)
C1 C6 C5 117.20(19)
N7 C8 C9 113.1(2)
N7 C8 H8A 109.1
C9 C8 H8A 108.5
N7 C8 H8B 108.6
C9 C8 H8B 108.0
H8A C8 H8B 109.5
C8 C9 H9A 109.4
C8 C9 H9B 109.2
H9A C9 H9B 109.5
C8 C9 H9C 109.8
H9A C9 H9C 109.6
H9B C9 H9C 109.4
O11 C10 N7 121.3(2)
O11 C10 C12 122.4(2)
N7 C10 C12 116.24(18)
C13 C12 C10 115.5(2)
C13 C12 H12A 107.9
C10 C12 H12A 107.1
C13 C12 H12B 109.4
C10 C12 H12B 107.2
H12A C12 H12B 109.6
C12 C13 C14 114.0(2)
C12 C13 H13A 109.5
C14 C13 H13A 108.9
C12 C13 H13B 108.0
C14 C13 H13B 107.0
H13A C13 H13B 109.4
C15 C14 C19 116.3(3)
C15 C14 C13 120.6(3)
C19 C14 C13 123.0(3)
C14 C15 C16 122.4(3)
C14 C15 H15 117.9
C16 C15 H15 119.7
C17 C16 C15 121.4(3)
C17 C16 H16 121.9
C15 C16 H16 116.7
C16 C17 C18 118.8(3)
C16 C17 H17 118.1
C18 C17 H17 123.1
C17 C18 C19 120.0(3)
C17 C18 H18 119.4
C19 C18 H18 120.6
C18 C19 C14 121.1(3)
C18 C19 H19 120.4
C14 C19 H19 118.5
N20 C21 C22 113.49(16)
N20 C21 H21A 108.5
C22 C21 H21A 109.0
N20 C21 H21B 107.1
C22 C21 H21B 109.1
H21A C21 H21B 109.5
C26 C22 O23 109.4(2)
C26 C22 C21 132.12(19)
O23 C22 C21 118.5(2)
N24 C25 C26 110.6(2)
N24 C25 C27 121.39(19)
C26 C25 C27 128.0(2)
C22 C26 C25 105.87(19)
C22 C26 H26 119.9
C25 C26 H26 134.3
C32 C27 C28 117.3(2)
C32 C27 C25 120.8(2)
C28 C27 C25 121.9(2)
C29 C28 C27 121.1(3)
C29 C28 H28 120.5
C27 C28 H28 118.4
C30 C29 C28 121.0(3)
C30 C29 H29 119.9
C28 C29 H29 119.1
C29 C30 C31 118.9(3)
C29 C30 H30 120.0
C31 C30 H30 121.0
C30 C31 C32 120.6(3)
C30 C31 H31 121.3
C32 C31 H31 118.1
C31 C32 C27 121.0(2)
C31 C32 H32 119.4
C27 C32 H32 119.5

loop_
_geom_bond_atom_site_label_1
_geom_bond_atom_site_label_2
_geom_bond_site_symmetry_2
_geom_bond_distance
_geom_bond_publ_flag
O11 C10 . 1.233(2) ?
O23 C22 . 1.341(2) ?
O23 N24 . 1.415(3) ?
N7 C10 . 1.352(3) ?
N7 C1 . 1.439(2) ?
N7 C8 . 1.467(3) ?
N20 C6 . 1.386(3) ?
N20 C21 . 1.450(3) ?
N20 H20 . 0.9971 ?
N24 C25 . 1.300(3) ?
C1 C2 . 1.380(3) ?
C1 C6 . 1.395(3) ?
C2 C3 . 1.371(3) ?
C2 H2 . 0.9609 ?
C3 C4 . 1.354(4) ?
C3 H3 . 0.9596 ?
C4 C5 . 1.379(4) ?
C4 H4 . 0.9583 ?
C5 C6 . 1.397(3) ?
C5 H5 . 0.9596 ?
C8 C9 . 1.500(4) ?
C8 H8A . 0.9596 ?
C8 H8B . 0.9602 ?
C9 H9A . 0.9595 ?
C9 H9B . 0.9601 ?
C9 H9C . 0.9595 ?
C10 C12 . 1.493(3) ?
C12 C13 . 1.469(4) ?
C12 H12A . 0.9595 ?
C12 H12B . 0.9595 ?
C13 C14 . 1.498(4) ?
C13 H13A . 0.9592 ?
C13 H13B . 0.9614 ?
C14 C15 . 1.349(4) ?
C14 C19 . 1.382(4) ?
C15 C16 . 1.361(5) ?
C15 H15 . 0.9603 ?
C16 C17 . 1.329(5) ?
C16 H16 . 0.9610 ?
C17 C18 . 1.364(5) ?
C17 H17 . 0.9612 ?
C18 C19 . 1.380(5) ?
C18 H18 . 0.9599 ?
C19 H19 . 0.9598 ?
C21 C22 . 1.489(3) ?
C21 H21A . 0.9598 ?
C21 H21B . 0.9593 ?
C22 C26 . 1.331(3) ?
C25 C26 . 1.414(3) ?
C25 C27 . 1.465(3) ?
C26 H26 . 0.9599 ?
C27 C32 . 1.384(3) ?
C27 C28 . 1.385(3) ?
C28 C29 . 1.372(4) ?
C28 H28 . 0.9598 ?
C29 C30 . 1.359(4) ?
C29 H29 . 0.9612 ?
C30 C31 . 1.371(4) ?
C30 H30 . 0.9599 ?
C31 C32 . 1.375(4) ?
C31 H31 . 0.9596 ?
C32 H32 . 0.9596 ?

loop_
_geom_hbond_atom_site_label_D
_geom_hbond_atom_site_label_H
_geom_hbond_atom_site_label_A
_geom_hbond_site_symmetry_A
_geom_hbond_distance_DH
_geom_hbond_distance_HA
_geom_hbond_distance_DA
_geom_hbond_angle_DHA
N20 H20 O11 2_455 0.9970(10) 2.055(2) 2.951(3) 148.40(10)

loop_
_cod_related_entry_id
_cod_related_entry_database
_cod_related_entry_code
1 ChemSpider 4406353
